data_7220138
loop_
_publ_author_name
'Zhang, Guoqi'
'yin, zhiwei'
'Zheng, Shengping'
'Phoenix, Tonya'
'Fettinger, James C.'

_publ_section_title
;
 Assembling mono-, di- and tri-nuclear coordination complexes with a
 ditopic analogue of 2,2':6',2''-terpyridine: syntheses, structures and
 catalytic studies
;
_journal_name_full 'RSC Adv.'
_journal_paper_doi 10.1039/C5RA06197K
_journal_year 2015
_chemical_formula_moiety 'C38 H26 Fe N10, C4 Co N4 S4, 0.5(C H2 Cl2), H2 O '
_chemical_formula_sum 'C42.5 H29 Cl Co Fe N14 O S4'
_chemical_formula_weight 1030.27
_chemical_name_systematic
; 
 ? 
;
_space_group_IT_number 2
_symmetry_cell_setting triclinic
_symmetry_space_group_name_Hall '-P 1'
_symmetry_space_group_name_H-M 'P -1'
_atom_sites_solution_hydrogens geom
_atom_sites_solution_primary direct
_atom_sites_solution_secondary difmap
_audit_creation_method SHELXL-97
_audit_update_record
;
2015-02-23 deposited with the CCDC.
2015-04-13 downloaded from the CCDC.
;
_cell_angle_alpha 88.410(4)
_cell_angle_beta 79.325(3)
_cell_angle_gamma 66.086(3)
_cell_formula_units_Z 2
_cell_length_a 10.0795(11)
_cell_length_b 11.8223(14)
_cell_length_c 20.571(2)
_cell_measurement_reflns_used 9007
_cell_measurement_temperature 100(2)
_cell_measurement_theta_max 25.30
_cell_measurement_theta_min 2.25
_cell_volume 2199.0(4)
_computing_cell_refinement 'Bruker SAINT'
_computing_data_collection 'Bruker APEX2'
_computing_data_reduction 'Bruker SAINT'
_computing_molecular_graphics 'Bruker SHELXTL'
_computing_publication_material 'Bruker SHELXTL'
_computing_structure_refinement 'SHELXL-97 (Sheldrick, 2008)'
_computing_structure_solution 'SHELXS-97 (Sheldrick, 2008)'
_diffrn_ambient_temperature 100(2)
_diffrn_measured_fraction_theta_full 1.000
_diffrn_measured_fraction_theta_max 0.994
_diffrn_measurement_device_type 'Bruker APEX-II CCD'
_diffrn_measurement_method '\f and \w scans'
_diffrn_radiation_monochromator graphite
_diffrn_radiation_source 'fine-focus rotating anode'
_diffrn_radiation_type MoK\a
_diffrn_radiation_wavelength 0.71073
_diffrn_reflns_av_R_equivalents 0.0783
_diffrn_reflns_av_sigmaI/netI 0.0653
_diffrn_reflns_limit_h_max 12
_diffrn_reflns_limit_h_min -12
_diffrn_reflns_limit_k_max 14
_diffrn_reflns_limit_k_min -14
_diffrn_reflns_limit_l_max 25
_diffrn_reflns_limit_l_min -25
_diffrn_reflns_number 37819
_diffrn_reflns_theta_full 25.00
_diffrn_reflns_theta_max 25.80
_diffrn_reflns_theta_min 1.89
_exptl_absorpt_coefficient_mu 1.011
_exptl_absorpt_correction_T_max 0.9512
_exptl_absorpt_correction_T_min 0.7934
_exptl_absorpt_correction_type multi-scan
_exptl_absorpt_process_details sadabs
_exptl_crystal_colour bronze
_exptl_crystal_density_diffrn 1.556
_exptl_crystal_density_method 'not measured'
_exptl_crystal_description BLADE
_exptl_crystal_F_000 1048
_exptl_crystal_size_max 0.24
_exptl_crystal_size_mid 0.10
_exptl_crystal_size_min 0.05
_refine_diff_density_max 1.656
_refine_diff_density_min -0.949
_refine_diff_density_rms 0.079
_refine_ls_extinction_method none
_refine_ls_goodness_of_fit_ref 1.012
_refine_ls_hydrogen_treatment mixed
_refine_ls_matrix_type full
_refine_ls_number_parameters 592
_refine_ls_number_reflns 8428
_refine_ls_number_restraints 3
_refine_ls_restrained_S_all 1.013
_refine_ls_R_factor_all 0.0667
_refine_ls_R_factor_gt 0.0452
_refine_ls_shift/su_max 0.018
_refine_ls_shift/su_mean 0.000
_refine_ls_structure_factor_coef Fsqd
_refine_ls_weighting_details 'calc w=1/[\s^2^(Fo^2^)+(0.0436P)^2^+2.5346P] where P=(Fo^2^+2Fc^2^)/3'
_refine_ls_weighting_scheme calc
_refine_ls_wR_factor_gt 0.1055
_refine_ls_wR_factor_ref 0.1173
_reflns_number_gt 6421
_reflns_number_total 8428
_reflns_threshold_expression >2sigma(I)
_cod_data_source_file c5ra06197k2.cif
_cod_data_source_block gzhang82
_cod_depositor_comments
;
The following automatic conversions were performed:

'_symmetry_cell_setting' value 'Triclinic' changed to 'triclinic'
according to
/usr/data/users/saulius/crontab/automatic-downloads/rss-feeds/RSC/lib/dictionaries/cif_core.dic
dictionary named 'cif_core.dic' version 2.4.2 from 2011-04-26.

Automatic conversion script
Id: cif_fix_values 3271 2015-04-21 07:52:19Z andrius 
;
_cod_original_sg_symbol_H-M P-1
_cod_original_formula_sum 'C42.50 H29 Cl Co Fe N14 O S4'
_cod_database_code 7220138

loop_
_symmetry_equiv_pos_as_xyz
'x, y, z'
'-x, -y, -z'

loop_
_atom_site_label
_atom_site_type_symbol
_atom_site_fract_x
_atom_site_fract_y
_atom_site_fract_z
_atom_site_U_iso_or_equiv
_atom_site_adp_type
_atom_site_occupancy
_atom_site_symmetry_multiplicity
_atom_site_calc_flag
_atom_site_refinement_flags
Fe1 Fe 0.91537(5) 0.77705(4) 0.75301(2) 0.01743(12) Uani 1 1 d .
Co1 Co 0.52002(5) 0.32594(4) 0.78459(2) 0.02454(13) Uani 1 1 d .
S1 S 0.43118(10) 0.74780(8) 0.77219(5) 0.0291(2) Uani 1 1 d .
S2 S 0.20399(11) 0.27399(10) 0.66895(5) 0.0405(3) Uani 1 1 d .
S3 S 0.90943(11) 0.18715(10) 0.59992(5) 0.0352(2) Uani 1 1 d .
S4 S 0.75015(11) 0.07941(9) 0.95120(5) 0.0378(2) Uani 1 1 d .
O1 O 0.8789(3) 0.7648(3) 1.08875(15) 0.0433(7) Uani 1 1 d D
H1WB H 0.872(5) 0.803(3) 1.0493(11) 0.052 Uiso 1 1 d D
H1WA H 0.905(5) 0.815(3) 1.1072(16) 0.052 Uiso 1 1 d D
N1 N 0.9836(3) 0.9028(2) 0.77523(13) 0.0203(6) Uani 1 1 d .
N2 N 1.0779(4) 1.0701(3) 0.82236(16) 0.0366(8) Uani 1 1 d .
N3 N 1.0024(3) 0.7035(2) 0.82543(13) 0.0190(6) Uani 1 1 d .
N4 N 0.8479(3) 0.4022(3) 0.76572(14) 0.0245(6) Uani 1 1 d .
N5 N 0.8773(3) 0.6271(2) 0.75433(13) 0.0185(6) Uani 1 1 d .
N6 N 1.0873(3) 0.6968(2) 0.68144(13) 0.0193(6) Uani 1 1 d .
N7 N 1.3003(3) 0.5828(3) 0.56815(15) 0.0298(7) Uani 1 1 d .
N8 N 0.8310(3) 0.8543(2) 0.68080(13) 0.0187(6) Uani 1 1 d .
N9 N 0.4176(3) 1.0256(3) 0.85260(14) 0.0279(7) Uani 1 1 d .
N10 N 0.7136(3) 0.8765(2) 0.80024(13) 0.0184(6) Uani 1 1 d .
N11 N 0.4726(3) 0.5031(3) 0.79510(14) 0.0251(6) Uani 1 1 d .
N12 N 0.3383(3) 0.3199(3) 0.76553(16) 0.0319(7) Uani 1 1 d .
N13 N 0.6599(3) 0.2649(3) 0.70025(14) 0.0278(7) Uani 1 1 d .
N14 N 0.6067(3) 0.2227(3) 0.85399(15) 0.0301(7) Uani 1 1 d .
C1 C 0.9669(4) 1.0084(3) 0.74573(17) 0.0246(7) Uani 1 1 d .
H1 H 0.9218 1.0270 0.7079 0.030 Uiso 1 1 calc R
C2 C 1.0143(4) 1.0910(3) 0.76933(19) 0.0320(9) Uani 1 1 d .
H2 H 1.0010 1.1652 0.7470 0.038 Uiso 1 1 calc R
C3 C 1.0973(4) 0.9637(3) 0.85083(18) 0.0299(8) Uani 1 1 d .
H3 H 1.1449 0.9449 0.8880 0.036 Uiso 1 1 calc R
C4 C 1.0509(3) 0.8790(3) 0.82842(16) 0.0214(7) Uani 1 1 d .
C5 C 1.0668(3) 0.7605(3) 0.85714(16) 0.0207(7) Uani 1 1 d .
C6 C 1.1405(4) 0.7044(3) 0.90711(16) 0.0239(7) Uani 1 1 d .
H6 H 1.1861 0.7447 0.9287 0.029 Uiso 1 1 calc R
C7 C 1.1479(4) 0.5875(3) 0.92598(16) 0.0231(7) Uani 1 1 d .
C8 C 1.0771(3) 0.5319(3) 0.89367(15) 0.0212(7) Uani 1 1 d .
H8 H 1.0780 0.4537 0.9062 0.025 Uiso 1 1 calc R
C9 C 1.0058(3) 0.5922(3) 0.84340(15) 0.0191(7) Uani 1 1 d .
C10 C 0.9323(3) 0.5478(3) 0.80127(15) 0.0193(7) Uani 1 1 d .
C11 C 0.9165(3) 0.4364(3) 0.80607(16) 0.0225(7) Uani 1 1 d .
H11 H 0.9558 0.3824 0.8393 0.027 Uiso 1 1 calc R
C12 C 0.7971(4) 0.4804(3) 0.71940(16) 0.0233(7) Uani 1 1 d .
H12 H 0.7497 0.4583 0.6892 0.028 Uiso 1 1 calc R
C13 C 0.8103(3) 0.5924(3) 0.71345(16) 0.0221(7) Uani 1 1 d .
H13 H 0.7711 0.6453 0.6798 0.026 Uiso 1 1 calc R
C14 C 1.2354(4) 0.5205(3) 0.97588(16) 0.0246(7) Uani 1 1 d .
C15 C 1.2612(4) 0.5845(3) 1.02523(16) 0.0270(8) Uani 1 1 d .
H15 H 1.2185 0.6725 1.0282 0.032 Uiso 1 1 calc R
C16 C 1.3489(4) 0.5194(4) 1.06954(17) 0.0306(8) Uani 1 1 d .
H16 H 1.3656 0.5632 1.1030 0.037 Uiso 1 1 calc R
C17 C 1.4123(4) 0.3921(4) 1.06570(17) 0.0301(8) Uani 1 1 d .
H17 H 1.4729 0.3482 1.0962 0.036 Uiso 1 1 calc R
C18 C 1.3873(4) 0.3277(3) 1.01697(17) 0.0287(8) Uani 1 1 d .
H18 H 1.4306 0.2397 1.0143 0.034 Uiso 1 1 calc R
C19 C 1.2996(4) 0.3917(3) 0.97258(17) 0.0270(8) Uani 1 1 d .
H19 H 1.2829 0.3472 0.9395 0.032 Uiso 1 1 calc R
C20 C 1.2176(3) 0.6041(3) 0.68545(17) 0.0228(7) Uani 1 1 d .
H20 H 1.2392 0.5766 0.7276 0.027 Uiso 1 1 calc R
C21 C 1.3205(4) 0.5483(3) 0.62885(17) 0.0270(8) Uani 1 1 d .
H21 H 1.4106 0.4817 0.6336 0.032 Uiso 1 1 calc R
C22 C 1.1714(4) 0.6779(3) 0.56433(17) 0.0265(8) Uani 1 1 d .
H22 H 1.1533 0.7075 0.5220 0.032 Uiso 1 1 calc R
C23 C 1.0641(3) 0.7344(3) 0.61973(16) 0.0203(7) Uani 1 1 d .
C24 C 0.9156(3) 0.8309(3) 0.61936(15) 0.0195(7) Uani 1 1 d .
C25 C 0.8599(3) 0.8958(3) 0.56654(16) 0.0226(7) Uani 1 1 d .
H25 H 0.9207 0.8798 0.5237 0.027 Uiso 1 1 calc R
C26 C 0.7136(4) 0.9851(3) 0.57623(16) 0.0217(7) Uani 1 1 d .
C27 C 0.6278(4) 1.0047(3) 0.63989(16) 0.0208(7) Uani 1 1 d .
H27 H 0.5278 1.0634 0.6479 0.025 Uiso 1 1 calc R
C28 C 0.6890(3) 0.9387(3) 0.69084(15) 0.0179(7) Uani 1 1 d .
C29 C 0.6199(3) 0.9478(3) 0.76112(16) 0.0190(7) Uani 1 1 d .
C30 C 0.4733(4) 1.0198(3) 0.78804(17) 0.0238(7) Uani 1 1 d .
H30 H 0.4098 1.0670 0.7593 0.029 Uiso 1 1 calc R
C31 C 0.5111(4) 0.9555(3) 0.89023(17) 0.0296(8) Uani 1 1 d .
H31 H 0.4759 0.9566 0.9365 0.036 Uiso 1 1 calc R
C32 C 0.6586(4) 0.8809(3) 0.86449(16) 0.0227(7) Uani 1 1 d .
H32 H 0.7208 0.8323 0.8933 0.027 Uiso 1 1 calc R
C33 C 0.6553(3) 1.0584(3) 0.52074(16) 0.0222(7) Uani 1 1 d .
C34 C 0.6966(4) 1.0059(3) 0.45651(17) 0.0268(8) Uani 1 1 d .
H34 H 0.7608 0.9208 0.4480 0.032 Uiso 1 1 calc R
C35 C 0.6441(4) 1.0780(4) 0.40472(18) 0.0317(9) Uani 1 1 d .
H35 H 0.6734 1.0420 0.3609 0.038 Uiso 1 1 calc R
C36 C 0.5496(4) 1.2016(4) 0.41657(18) 0.0335(9) Uani 1 1 d .
H36 H 0.5141 1.2504 0.3810 0.040 Uiso 1 1 calc R
C37 C 0.5066(4) 1.2541(3) 0.48052(18) 0.0315(8) Uani 1 1 d .
H37 H 0.4412 1.3390 0.4888 0.038 Uiso 1 1 calc R
C38 C 0.5588(4) 1.1831(3) 0.53226(17) 0.0271(8) Uani 1 1 d .
H38 H 0.5286 1.2196 0.5760 0.032 Uiso 1 1 calc R
C39 C 0.4546(3) 0.6057(3) 0.78536(16) 0.0220(7) Uani 1 1 d .
C40 C 0.2818(4) 0.3014(3) 0.72495(18) 0.0266(8) Uani 1 1 d .
C41 C 0.7628(4) 0.2335(3) 0.65735(17) 0.0229(7) Uani 1 1 d .
C42 C 0.6677(4) 0.1638(3) 0.89431(18) 0.0300(8) Uani 1 1 d .
C43 C 0.9846(10) 0.5459(8) 0.4541(5) 0.057(3) Uani 0.50 1 d P
H43A H 1.0214 0.6094 0.4377 0.068 Uiso 0.50 1 calc PR
H43B H 0.9324 0.5306 0.4213 0.068 Uiso 0.50 1 calc PR
Cl1 Cl 0.86508(15) 0.59514(17) 0.53221(9) 0.0978(6) Uani 1 1 d .

loop_
_atom_site_aniso_label
_atom_site_aniso_U_11
_atom_site_aniso_U_22
_atom_site_aniso_U_33
_atom_site_aniso_U_23
_atom_site_aniso_U_13
_atom_site_aniso_U_12
Fe1 0.0149(2) 0.0129(2) 0.0224(2) -0.00501(18) -0.00311(18) -0.00343(19)
Co1 0.0236(3) 0.0198(3) 0.0282(3) -0.00613(19) -0.0026(2) -0.0073(2)
S1 0.0298(5) 0.0212(5) 0.0361(5) -0.0010(4) -0.0073(4) -0.0094(4)
S2 0.0295(5) 0.0480(7) 0.0418(6) -0.0152(5) -0.0009(4) -0.0150(5)
S3 0.0325(5) 0.0422(6) 0.0268(5) -0.0040(4) 0.0012(4) -0.0138(5)
S4 0.0395(6) 0.0288(5) 0.0333(5) -0.0047(4) -0.0065(4) -0.0019(4)
O1 0.0371(16) 0.0309(16) 0.0586(19) -0.0209(14) -0.0054(15) -0.0108(13)
N1 0.0178(14) 0.0147(14) 0.0241(14) -0.0069(11) -0.0023(11) -0.0026(12)
N2 0.047(2) 0.0226(17) 0.047(2) -0.0016(14) -0.0223(16) -0.0144(15)
N3 0.0157(13) 0.0133(14) 0.0244(14) -0.0069(11) -0.0011(11) -0.0029(11)
N4 0.0212(15) 0.0211(15) 0.0326(16) -0.0039(13) -0.0061(12) -0.0093(13)
N5 0.0137(13) 0.0137(14) 0.0246(14) -0.0049(11) -0.0021(11) -0.0024(11)
N6 0.0163(14) 0.0136(14) 0.0275(15) -0.0043(11) -0.0059(11) -0.0044(11)
N7 0.0191(16) 0.0299(18) 0.0332(17) -0.0071(13) -0.0001(13) -0.0042(14)
N8 0.0144(13) 0.0157(14) 0.0242(14) -0.0063(11) -0.0035(11) -0.0039(11)
N9 0.0204(15) 0.0228(16) 0.0320(17) -0.0028(13) 0.0005(13) -0.0023(13)
N10 0.0179(14) 0.0130(14) 0.0225(14) -0.0045(11) -0.0027(11) -0.0046(11)
N11 0.0224(15) 0.0235(17) 0.0271(15) -0.0070(12) -0.0037(12) -0.0069(13)
N12 0.0267(17) 0.0232(17) 0.0463(19) -0.0019(14) -0.0035(15) -0.0118(14)
N13 0.0251(16) 0.0281(17) 0.0291(16) -0.0088(13) -0.0014(14) -0.0108(14)
N14 0.0300(17) 0.0234(17) 0.0310(17) -0.0043(14) -0.0018(14) -0.0061(14)
C1 0.0218(18) 0.0154(18) 0.0345(19) 0.0008(14) -0.0096(15) -0.0035(14)
C2 0.037(2) 0.0157(18) 0.047(2) 0.0016(16) -0.0170(18) -0.0104(16)
C3 0.035(2) 0.0197(19) 0.037(2) -0.0037(16) -0.0176(17) -0.0084(16)
C4 0.0198(17) 0.0141(17) 0.0267(18) -0.0050(13) -0.0054(14) -0.0025(14)
C5 0.0165(16) 0.0154(17) 0.0254(17) -0.0084(13) -0.0023(13) -0.0016(14)
C6 0.0240(18) 0.0228(19) 0.0236(17) -0.0056(14) -0.0062(14) -0.0071(15)
C7 0.0209(17) 0.0212(18) 0.0242(17) -0.0046(14) -0.0031(14) -0.0056(15)
C8 0.0204(17) 0.0159(17) 0.0233(17) -0.0047(13) -0.0011(14) -0.0044(14)
C9 0.0143(16) 0.0169(17) 0.0235(17) -0.0038(13) -0.0004(13) -0.0047(13)
C10 0.0127(15) 0.0152(17) 0.0244(17) -0.0078(13) -0.0005(13) -0.0009(13)
C11 0.0186(17) 0.0169(17) 0.0291(18) -0.0042(14) -0.0040(14) -0.0041(14)
C12 0.0209(17) 0.0198(18) 0.0302(18) -0.0077(14) -0.0054(14) -0.0085(15)
C13 0.0174(17) 0.0211(18) 0.0261(17) -0.0037(14) -0.0046(14) -0.0058(14)
C14 0.0226(18) 0.0253(19) 0.0245(18) -0.0012(14) -0.0040(14) -0.0084(15)
C15 0.031(2) 0.0246(19) 0.0247(18) -0.0053(15) -0.0055(15) -0.0096(16)
C16 0.031(2) 0.040(2) 0.0229(18) -0.0037(16) -0.0058(15) -0.0150(18)
C17 0.0231(19) 0.040(2) 0.0240(18) 0.0030(16) -0.0068(15) -0.0087(17)
C18 0.0241(19) 0.025(2) 0.0297(19) 0.0004(15) -0.0033(15) -0.0029(16)
C19 0.0267(19) 0.029(2) 0.0249(18) -0.0018(15) -0.0063(15) -0.0098(16)
C20 0.0199(17) 0.0188(18) 0.0306(18) -0.0018(14) -0.0080(14) -0.0072(15)
C21 0.0179(17) 0.0218(19) 0.038(2) -0.0038(15) -0.0047(15) -0.0047(15)
C22 0.0212(18) 0.0227(19) 0.0284(19) -0.0044(15) -0.0006(14) -0.0032(15)
C23 0.0179(17) 0.0153(17) 0.0274(18) -0.0058(13) -0.0044(14) -0.0059(14)
C24 0.0156(16) 0.0177(17) 0.0223(17) -0.0062(13) -0.0025(13) -0.0039(14)
C25 0.0191(17) 0.0234(19) 0.0214(17) -0.0061(14) -0.0006(13) -0.0056(15)
C26 0.0197(17) 0.0195(18) 0.0248(17) -0.0033(14) -0.0071(14) -0.0055(14)
C27 0.0171(16) 0.0142(17) 0.0304(18) -0.0042(14) -0.0059(14) -0.0046(14)
C28 0.0130(16) 0.0124(16) 0.0267(17) -0.0057(13) -0.0009(13) -0.0043(13)
C29 0.0162(16) 0.0152(16) 0.0247(17) -0.0069(13) -0.0013(13) -0.0060(13)
C30 0.0178(17) 0.0191(18) 0.0321(19) -0.0043(14) -0.0015(14) -0.0061(14)
C31 0.0251(19) 0.029(2) 0.0256(19) -0.0041(15) 0.0030(15) -0.0053(16)
C32 0.0213(17) 0.0194(18) 0.0254(18) -0.0020(14) -0.0038(14) -0.0063(15)
C33 0.0169(16) 0.0243(19) 0.0249(17) -0.0010(14) -0.0051(14) -0.0071(15)
C34 0.0223(18) 0.028(2) 0.0284(19) -0.0039(15) -0.0058(15) -0.0073(16)
C35 0.032(2) 0.043(2) 0.0250(19) -0.0013(16) -0.0094(16) -0.0176(19)
C36 0.032(2) 0.039(2) 0.032(2) 0.0083(17) -0.0161(17) -0.0132(19)
C37 0.028(2) 0.027(2) 0.036(2) 0.0015(16) -0.0101(16) -0.0056(16)
C38 0.0244(19) 0.025(2) 0.0303(19) -0.0024(15) -0.0057(15) -0.0082(16)
C39 0.0164(17) 0.025(2) 0.0217(17) -0.0095(14) -0.0029(13) -0.0059(15)
C40 0.0167(17) 0.0180(18) 0.039(2) -0.0080(15) 0.0044(15) -0.0047(15)
C41 0.030(2) 0.0158(17) 0.0280(19) 0.0004(14) -0.0145(16) -0.0103(15)
C42 0.027(2) 0.024(2) 0.032(2) -0.0120(16) 0.0042(16) -0.0062(16)
C43 0.054(6) 0.037(5) 0.085(7) 0.011(5) -0.031(5) -0.017(5)
Cl1 0.0493(8) 0.1114(13) 0.1143(13) -0.0683(11) -0.0091(8) -0.0123(8)

loop_
_atom_type_symbol
_atom_type_description
_atom_type_scat_dispersion_real
_atom_type_scat_dispersion_imag
_atom_type_scat_source
C C 0.0033 0.0016 'International Tables Vol C Tables 4.2.6.8 and 6.1.1.4'
H H 0.0000 0.0000 'International Tables Vol C Tables 4.2.6.8 and 6.1.1.4'
N N 0.0061 0.0033 'International Tables Vol C Tables 4.2.6.8 and 6.1.1.4'
S S 0.1246 0.1234 'International Tables Vol C Tables 4.2.6.8 and 6.1.1.4'
Fe Fe 0.3463 0.8444 'International Tables Vol C Tables 4.2.6.8 and 6.1.1.4'
Cl Cl 0.1484 0.1585 'International Tables Vol C Tables 4.2.6.8 and 6.1.1.4'
O O 0.0106 0.0060 'International Tables Vol C Tables 4.2.6.8 and 6.1.1.4'
Co Co 0.3494 0.9721 'International Tables Vol C Tables 4.2.6.8 and 6.1.1.4'

loop_
_geom_angle_atom_site_label_1
_geom_angle_atom_site_label_2
_geom_angle_atom_site_label_3
_geom_angle
_geom_angle_site_symmetry_1
_geom_angle_site_symmetry_3
N8 Fe1 N3 178.14(11) . .
N8 Fe1 N5 100.81(11) . .
N3 Fe1 N5 81.03(11) . .
N8 Fe1 N10 80.87(11) . .
N3 Fe1 N10 99.38(11) . .
N5 Fe1 N10 91.85(10) . .
N8 Fe1 N6 81.11(11) . .
N3 Fe1 N6 98.71(11) . .
N5 Fe1 N6 89.03(11) . .
N10 Fe1 N6 161.80(11) . .
N8 Fe1 N1 97.38(11) . .
N3 Fe1 N1 80.79(11) . .
N5 Fe1 N1 161.81(11) . .
N10 Fe1 N1 91.47(10) . .
N6 Fe1 N1 93.34(11) . .
N14 Co1 N11 116.52(12) . .
N14 Co1 N13 108.21(12) . .
N11 Co1 N13 106.91(12) . .
N14 Co1 N12 116.76(13) . .
N11 Co1 N12 104.42(12) . .
N13 Co1 N12 102.81(12) . .
H1WB O1 H1WA 96(2) . .
C1 N1 C4 117.4(3) . .
C1 N1 Fe1 127.8(2) . .
C4 N1 Fe1 114.8(2) . .
C3 N2 C2 116.6(3) . .
C9 N3 C5 120.6(3) . .
C9 N3 Fe1 119.6(2) . .
C5 N3 Fe1 119.7(2) . .
C12 N4 C11 116.3(3) . .
C13 N5 C10 117.3(3) . .
C13 N5 Fe1 128.0(2) . .
C10 N5 Fe1 114.6(2) . .
C20 N6 C23 117.0(3) . .
C20 N6 Fe1 128.1(2) . .
C23 N6 Fe1 114.6(2) . .
C21 N7 C22 115.8(3) . .
C28 N8 C24 120.2(3) . .
C28 N8 Fe1 120.1(2) . .
C24 N8 Fe1 119.6(2) . .
C31 N9 C30 115.9(3) . .
C32 N10 C29 117.1(3) . .
C32 N10 Fe1 128.2(2) . .
C29 N10 Fe1 114.7(2) . .
C39 N11 Co1 164.0(3) . .
C40 N12 Co1 145.6(3) . .
C41 N13 Co1 165.6(3) . .
C42 N14 Co1 174.6(3) . .
N1 C1 C2 121.1(3) . .
N1 C1 H1 119.5 . .
C2 C1 H1 119.5 . .
N2 C2 C1 122.2(3) . .
N2 C2 H2 118.9 . .
C1 C2 H2 118.9 . .
N2 C3 C4 122.5(3) . .
N2 C3 H3 118.7 . .
C4 C3 H3 118.7 . .
N1 C4 C3 120.1(3) . .
N1 C4 C5 113.9(3) . .
C3 C4 C5 126.0(3) . .
N3 C5 C6 120.8(3) . .
N3 C5 C4 110.8(3) . .
C6 C5 C4 128.4(3) . .
C5 C6 C7 119.8(3) . .
C5 C6 H6 120.1 . .
C7 C6 H6 120.1 . .
C6 C7 C8 118.4(3) . .
C6 C7 C14 121.1(3) . .
C8 C7 C14 120.3(3) . .
C9 C8 C7 119.3(3) . .
C9 C8 H8 120.4 . .
C7 C8 H8 120.4 . .
N3 C9 C8 121.1(3) . .
N3 C9 C10 110.8(3) . .
C8 C9 C10 128.0(3) . .
N5 C10 C11 120.3(3) . .
N5 C10 C9 113.8(3) . .
C11 C10 C9 125.9(3) . .
N4 C11 C10 122.5(3) . .
N4 C11 H11 118.8 . .
C10 C11 H11 118.8 . .
N4 C12 C13 122.8(3) . .
N4 C12 H12 118.6 . .
C13 C12 H12 118.6 . .
N5 C13 C12 120.9(3) . .
N5 C13 H13 119.5 . .
C12 C13 H13 119.5 . .
C19 C14 C15 118.8(3) . .
C19 C14 C7 119.9(3) . .
C15 C14 C7 121.2(3) . .
C16 C15 C14 120.0(3) . .
C16 C15 H15 120.0 . .
C14 C15 H15 120.0 . .
C17 C16 C15 120.7(3) . .
C17 C16 H16 119.6 . .
C15 C16 H16 119.6 . .
C16 C17 C18 119.7(3) . .
C16 C17 H17 120.1 . .
C18 C17 H17 120.1 . .
C19 C18 C17 120.1(3) . .
C19 C18 H18 120.0 . .
C17 C18 H18 120.0 . .
C18 C19 C14 120.6(3) . .
C18 C19 H19 119.7 . .
C14 C19 H19 119.7 . .
N6 C20 C21 120.6(3) . .
N6 C20 H20 119.7 . .
C21 C20 H20 119.7 . .
N7 C21 C20 123.5(3) . .
N7 C21 H21 118.2 . .
C20 C21 H21 118.2 . .
N7 C22 C23 122.4(3) . .
N7 C22 H22 118.8 . .
C23 C22 H22 118.8 . .
N6 C23 C22 120.6(3) . .
N6 C23 C24 113.6(3) . .
C22 C23 C24 125.7(3) . .
N8 C24 C25 120.5(3) . .
N8 C24 C23 110.9(3) . .
C25 C24 C23 128.5(3) . .
C24 C25 C26 120.0(3) . .
C24 C25 H25 120.0 . .
C26 C25 H25 120.0 . .
C27 C26 C25 118.1(3) . .
C27 C26 C33 121.6(3) . .
C25 C26 C33 120.3(3) . .
C28 C27 C26 119.6(3) . .
C28 C27 H27 120.2 . .
C26 C27 H27 120.2 . .
N8 C28 C27 121.5(3) . .
N8 C28 C29 110.3(3) . .
C27 C28 C29 128.2(3) . .
N10 C29 C30 120.4(3) . .
N10 C29 C28 113.9(3) . .
C30 C29 C28 125.6(3) . .
N9 C30 C29 122.8(3) . .
N9 C30 H30 118.6 . .
C29 C30 H30 118.6 . .
N9 C31 C32 122.6(3) . .
N9 C31 H31 118.7 . .
C32 C31 H31 118.7 . .
N10 C32 C31 121.1(3) . .
N10 C32 H32 119.5 . .
C31 C32 H32 119.5 . .
C34 C33 C38 119.0(3) . .
C34 C33 C26 121.2(3) . .
C38 C33 C26 119.8(3) . .
C35 C34 C33 120.1(3) . .
C35 C34 H34 120.0 . .
C33 C34 H34 120.0 . .
C36 C35 C34 120.5(3) . .
C36 C35 H35 119.8 . .
C34 C35 H35 119.8 . .
C35 C36 C37 119.8(3) . .
C35 C36 H36 120.1 . .
C37 C36 H36 120.1 . .
C38 C37 C36 120.1(3) . .
C38 C37 H37 120.0 . .
C36 C37 H37 120.0 . .
C37 C38 C33 120.6(3) . .
C37 C38 H38 119.7 . .
C33 C38 H38 119.7 . .
N11 C39 S1 179.4(3) . .
N12 C40 S2 179.3(3) . .
N13 C41 S3 177.7(3) . .
N14 C42 S4 178.5(3) . .
Cl1 C43 Cl1 105.5(5) . 2_766
Cl1 C43 H43A 110.6 . .
Cl1 C43 H43A 110.6 2_766 .
Cl1 C43 H43B 110.6 . .
Cl1 C43 H43B 110.6 2_766 .
H43A C43 H43B 108.8 . .
C43 Cl1 C43 74.5(5) . 2_766

loop_
_geom_bond_atom_site_label_1
_geom_bond_atom_site_label_2
_geom_bond_distance
_geom_bond_site_symmetry_2
Fe1 N8 1.878(3) .
Fe1 N3 1.881(3) .
Fe1 N5 1.958(3) .
Fe1 N10 1.964(3) .
Fe1 N6 1.968(3) .
Fe1 N1 1.968(3) .
Co1 N14 1.947(3) .
Co1 N11 1.959(3) .
Co1 N13 1.964(3) .
Co1 N12 1.972(3) .
S1 C39 1.621(4) .
S2 C40 1.615(4) .
S3 C41 1.617(4) .
S4 C42 1.637(4) .
O1 H1WB 0.919(10) .
O1 H1WA 0.857(10) .
N1 C1 1.334(4) .
N1 C4 1.357(4) .
N2 C3 1.330(5) .
N2 C2 1.334(5) .
N3 C9 1.346(4) .
N3 C5 1.355(4) .
N4 C12 1.331(4) .
N4 C11 1.337(4) .
N5 C13 1.337(4) .
N5 C10 1.359(4) .
N6 C20 1.342(4) .
N6 C23 1.363(4) .
N7 C21 1.329(4) .
N7 C22 1.345(4) .
N8 C28 1.353(4) .
N8 C24 1.353(4) .
N9 C31 1.333(4) .
N9 C30 1.335(4) .
N10 C32 1.329(4) .
N10 C29 1.360(4) .
N11 C39 1.168(4) .
N12 C40 1.165(4) .
N13 C41 1.165(4) .
N14 C42 1.166(5) .
C1 C2 1.382(5) .
C1 H1 0.9500 .
C2 H2 0.9500 .
C3 C4 1.385(4) .
C3 H3 0.9500 .
C4 C5 1.464(5) .
C5 C6 1.376(5) .
C6 C7 1.401(5) .
C6 H6 0.9500 .
C7 C8 1.401(4) .
C7 C14 1.477(5) .
C8 C9 1.383(4) .
C8 H8 0.9500 .
C9 C10 1.468(4) .
C10 C11 1.388(4) .
C11 H11 0.9500 .
C12 C13 1.383(5) .
C12 H12 0.9500 .
C13 H13 0.9500 .
C14 C19 1.391(5) .
C14 C15 1.404(5) .
C15 C16 1.383(5) .
C15 H15 0.9500 .
C16 C17 1.374(5) .
C16 H16 0.9500 .
C17 C18 1.393(5) .
C17 H17 0.9500 .
C18 C19 1.381(5) .
C18 H18 0.9500 .
C19 H19 0.9500 .
C20 C21 1.381(5) .
C20 H20 0.9500 .
C21 H21 0.9500 .
C22 C23 1.384(4) .
C22 H22 0.9500 .
C23 C24 1.470(4) .
C24 C25 1.384(4) .
C25 C26 1.404(5) .
C25 H25 0.9500 .
C26 C27 1.397(4) .
C26 C33 1.477(5) .
C27 C28 1.376(4) .
C27 H27 0.9500 .
C28 C29 1.470(4) .
C29 C30 1.384(4) .
C30 H30 0.9500 .
C31 C32 1.392(5) .
C31 H31 0.9500 .
C32 H32 0.9500 .
C33 C34 1.392(5) .
C33 C38 1.395(5) .
C34 C35 1.391(5) .
C34 H34 0.9500 .
C35 C36 1.380(5) .
C35 H35 0.9500 .
C36 C37 1.386(5) .
C36 H36 0.9500 .
C37 C38 1.383(5) .
C37 H37 0.9500 .
C38 H38 0.9500 .
C43 Cl1 1.772(10) .
C43 Cl1 1.800(9) 2_766
C43 H43A 0.9900 .
C43 H43B 0.9900 .
Cl1 C43 1.800(9) 2_766

loop_
_geom_torsion_atom_site_label_1
_geom_torsion_atom_site_label_2
_geom_torsion_atom_site_label_3
_geom_torsion_atom_site_label_4
_geom_torsion
_geom_torsion_site_symmetry_1
_geom_torsion_site_symmetry_4
N8 Fe1 N1 C1 1.1(3) . .
N3 Fe1 N1 C1 -179.2(3) . .
N5 Fe1 N1 C1 179.6(3) . .
N10 Fe1 N1 C1 -79.9(3) . .
N6 Fe1 N1 C1 82.5(3) . .
N8 Fe1 N1 C4 178.7(2) . .
N3 Fe1 N1 C4 -1.5(2) . .
N5 Fe1 N1 C4 -2.7(5) . .
N10 Fe1 N1 C4 97.7(2) . .
N6 Fe1 N1 C4 -99.8(2) . .
N8 Fe1 N3 C9 -170(3) . .
N5 Fe1 N3 C9 2.1(2) . .
N10 Fe1 N3 C9 92.5(2) . .
N6 Fe1 N3 C9 -85.5(2) . .
N1 Fe1 N3 C9 -177.5(2) . .
N8 Fe1 N3 C5 7(4) . .
N5 Fe1 N3 C5 179.2(2) . .
N10 Fe1 N3 C5 -90.4(2) . .
N6 Fe1 N3 C5 91.6(2) . .
N1 Fe1 N3 C5 -0.4(2) . .
N8 Fe1 N5 C13 0.6(3) . .
N3 Fe1 N5 C13 -179.2(3) . .
N10 Fe1 N5 C13 81.6(3) . .
N6 Fe1 N5 C13 -80.2(3) . .
N1 Fe1 N5 C13 -178.0(3) . .
N8 Fe1 N5 C10 177.6(2) . .
N3 Fe1 N5 C10 -2.1(2) . .
N10 Fe1 N5 C10 -101.3(2) . .
N6 Fe1 N5 C10 96.9(2) . .
N1 Fe1 N5 C10 -0.9(5) . .
N8 Fe1 N6 C20 -173.1(3) . .
N3 Fe1 N6 C20 8.7(3) . .
N5 Fe1 N6 C20 -72.0(3) . .
N10 Fe1 N6 C20 -165.0(3) . .
N1 Fe1 N6 C20 89.9(3) . .
N8 Fe1 N6 C23 0.8(2) . .
N3 Fe1 N6 C23 -177.3(2) . .
N5 Fe1 N6 C23 101.9(2) . .
N10 Fe1 N6 C23 8.9(5) . .
N1 Fe1 N6 C23 -96.2(2) . .
N3 Fe1 N8 C28 -95(3) . .
N5 Fe1 N8 C28 93.1(2) . .
N10 Fe1 N8 C28 3.0(2) . .
N6 Fe1 N8 C28 -179.6(2) . .
N1 Fe1 N8 C28 -87.4(2) . .
N3 Fe1 N8 C24 81(4) . .
N5 Fe1 N8 C24 -91.0(2) . .
N10 Fe1 N8 C24 178.8(2) . .
N6 Fe1 N8 C24 -3.7(2) . .
N1 Fe1 N8 C24 88.5(2) . .
N8 Fe1 N10 C32 178.3(3) . .
N3 Fe1 N10 C32 -3.5(3) . .
N5 Fe1 N10 C32 77.7(3) . .
N6 Fe1 N10 C32 170.2(3) . .
N1 Fe1 N10 C32 -84.4(3) . .
N8 Fe1 N10 C29 -0.7(2) . .
N3 Fe1 N10 C29 177.4(2) . .
N5 Fe1 N10 C29 -101.4(2) . .
N6 Fe1 N10 C29 -8.9(5) . .
N1 Fe1 N10 C29 96.5(2) . .
N14 Co1 N11 C39 144.1(9) . .
N13 Co1 N11 C39 23.0(10) . .
N12 Co1 N11 C39 -85.5(10) . .
N14 Co1 N12 C40 -124.1(5) . .
N11 Co1 N12 C40 105.7(5) . .
N13 Co1 N12 C40 -5.8(5) . .
N14 Co1 N13 C41 -57.7(12) . .
N11 Co1 N13 C41 68.6(12) . .
N12 Co1 N13 C41 178.2(11) . .
N11 Co1 N14 C42 -60(3) . .
N13 Co1 N14 C42 60(3) . .
N12 Co1 N14 C42 176(3) . .
C4 N1 C1 C2 -1.1(5) . .
Fe1 N1 C1 C2 176.5(3) . .
C3 N2 C2 C1 1.6(6) . .
N1 C1 C2 N2 -0.2(6) . .
C2 N2 C3 C4 -1.7(5) . .
C1 N1 C4 C3 1.0(5) . .
Fe1 N1 C4 C3 -176.9(3) . .
C1 N1 C4 C5 -179.1(3) . .
Fe1 N1 C4 C5 3.0(3) . .
N2 C3 C4 N1 0.4(5) . .
N2 C3 C4 C5 -179.5(3) . .
C9 N3 C5 C6 1.8(5) . .
Fe1 N3 C5 C6 -175.3(2) . .
C9 N3 C5 C4 179.1(3) . .
Fe1 N3 C5 C4 2.1(3) . .
N1 C4 C5 N3 -3.2(4) . .
C3 C4 C5 N3 176.7(3) . .
N1 C4 C5 C6 173.9(3) . .
C3 C4 C5 C6 -6.2(6) . .
N3 C5 C6 C7 -0.6(5) . .
C4 C5 C6 C7 -177.5(3) . .
C5 C6 C7 C8 -1.1(5) . .
C5 C6 C7 C14 175.4(3) . .
C6 C7 C8 C9 1.6(5) . .
C14 C7 C8 C9 -174.8(3) . .
C5 N3 C9 C8 -1.2(4) . .
Fe1 N3 C9 C8 175.9(2) . .
C5 N3 C9 C10 -178.7(3) . .
Fe1 N3 C9 C10 -1.6(3) . .
C7 C8 C9 N3 -0.5(5) . .
C7 C8 C9 C10 176.5(3) . .
C13 N5 C10 C11 -0.8(4) . .
Fe1 N5 C10 C11 -178.1(2) . .
C13 N5 C10 C9 179.2(3) . .
Fe1 N5 C10 C9 1.8(3) . .
N3 C9 C10 N5 -0.2(4) . .
C8 C9 C10 N5 -177.5(3) . .
N3 C9 C10 C11 179.8(3) . .
C8 C9 C10 C11 2.4(5) . .
C12 N4 C11 C10 1.1(5) . .
N5 C10 C11 N4 0.0(5) . .
C9 C10 C11 N4 -180.0(3) . .
C11 N4 C12 C13 -1.5(5) . .
C10 N5 C13 C12 0.4(4) . .
Fe1 N5 C13 C12 177.4(2) . .
N4 C12 C13 N5 0.7(5) . .
C6 C7 C14 C19 -149.7(3) . .
C8 C7 C14 C19 26.7(5) . .
C6 C7 C14 C15 27.3(5) . .
C8 C7 C14 C15 -156.3(3) . .
C19 C14 C15 C16 -0.1(5) . .
C7 C14 C15 C16 -177.1(3) . .
C14 C15 C16 C17 0.4(5) . .
C15 C16 C17 C18 -0.4(5) . .
C16 C17 C18 C19 0.2(5) . .
C17 C18 C19 C14 0.0(5) . .
C15 C14 C19 C18 -0.1(5) . .
C7 C14 C19 C18 177.0(3) . .
C23 N6 C20 C21 -1.6(4) . .
Fe1 N6 C20 C21 172.2(2) . .
C22 N7 C21 C20 0.3(5) . .
N6 C20 C21 N7 1.4(5) . .
C21 N7 C22 C23 -1.9(5) . .
C20 N6 C23 C22 0.2(4) . .
Fe1 N6 C23 C22 -174.5(2) . .
C20 N6 C23 C24 176.5(3) . .
Fe1 N6 C23 C24 1.9(3) . .
N7 C22 C23 N6 1.7(5) . .
N7 C22 C23 C24 -174.2(3) . .
C28 N8 C24 C25 2.2(4) . .
Fe1 N8 C24 C25 -173.7(2) . .
C28 N8 C24 C23 -178.6(3) . .
Fe1 N8 C24 C23 5.6(3) . .
N6 C23 C24 N8 -4.6(4) . .
C22 C23 C24 N8 171.5(3) . .
N6 C23 C24 C25 174.6(3) . .
C22 C23 C24 C25 -9.3(5) . .
N8 C24 C25 C26 -1.1(5) . .
C23 C24 C25 C26 179.8(3) . .
C24 C25 C26 C27 -0.6(5) . .
C24 C25 C26 C33 177.4(3) . .
C25 C26 C27 C28 1.2(5) . .
C33 C26 C27 C28 -176.7(3) . .
C24 N8 C28 C27 -1.6(4) . .
Fe1 N8 C28 C27 174.3(2) . .
C24 N8 C28 C29 179.9(3) . .
Fe1 N8 C28 C29 -4.3(3) . .
C26 C27 C28 N8 -0.2(5) . .
C26 C27 C28 C29 178.1(3) . .
C32 N10 C29 C30 -0.9(4) . .
Fe1 N10 C29 C30 178.3(2) . .
C32 N10 C29 C28 179.5(3) . .
Fe1 N10 C29 C28 -1.3(3) . .
N8 C28 C29 N10 3.4(4) . .
C27 C28 C29 N10 -175.0(3) . .
N8 C28 C29 C30 -176.1(3) . .
C27 C28 C29 C30 5.4(5) . .
C31 N9 C30 C29 -1.3(5) . .
N10 C29 C30 N9 1.6(5) . .
C28 C29 C30 N9 -178.9(3) . .
C30 N9 C31 C32 0.4(5) . .
C29 N10 C32 C31 0.0(5) . .
Fe1 N10 C32 C31 -179.0(2) . .
N9 C31 C32 N10 0.3(5) . .
C27 C26 C33 C34 -145.6(3) . .
C25 C26 C33 C34 36.5(5) . .
C27 C26 C33 C38 35.4(5) . .
C25 C26 C33 C38 -142.6(3) . .
C38 C33 C34 C35 1.2(5) . .
C26 C33 C34 C35 -177.8(3) . .
C33 C34 C35 C36 -0.7(5) . .
C34 C35 C36 C37 -0.1(5) . .
C35 C36 C37 C38 0.3(5) . .
C36 C37 C38 C33 0.2(5) . .
C34 C33 C38 C37 -1.0(5) . .
C26 C33 C38 C37 178.1(3) . .
Co1 N11 C39 S1 -110(39) . .
Co1 N12 C40 S2 93(26) . .
Co1 N13 C41 S3 44(9) . .
Co1 N14 C42 S4 -170(10) . .
Cl1 C43 Cl1 C43 -0.001(1) 2_766 2_766
